data_4070781
loop_
_publ_author_name
'Kelly III, Roy A.'
'Clavier, Herv\'e'
'Giudice, Simona'
'Scott, Natalie M.'
'Stevens, Edwin D.'
'Bordner, Jon'
'Samardjiev, Ivan'
'Hoff, Carl D.'
'Cavallo, Luigi'
'Nolan, Steven P.'

_publ_section_title
;
 Determination of N-Heterocyclic Carbene (NHC) Steric and Electronic
 Parameters using the [(NHC)Ir(CO)2Cl] System
;
_journal_issue 2
_journal_name_full Organometallics
_journal_page_first 202
_journal_paper_doi 10.1021/om701001g
_journal_volume 27
_journal_year 2008
_chemical_formula_sum 'C23 H26 Cl Ir N2 O2'
_chemical_formula_weight 590.11
_chemical_name_systematic
; 
 ? 
;
_space_group_IT_number 45
_symmetry_space_group_name_Hall 'I 2 -2c'
_symmetry_space_group_name_H-M 'I b a 2'
_atom_sites_solution_hydrogens geom
_atom_sites_solution_primary direct
_atom_sites_solution_secondary difmap
_audit_creation_method SHELXL-97
_cell_angle_alpha 90.00
_cell_angle_beta 90.00
_cell_angle_gamma 90.00
_cell_formula_units_Z 8
_cell_length_a 24.620(3)
_cell_length_b 24.621(4)
_cell_length_c 8.4498(11)
_cell_measurement_temperature 298(2)
_cell_volume 5122.0(12)
_computing_structure_refinement 'SHELXL-97 (Sheldrick, 1997)'
_computing_structure_solution 'SHELXS-97 (Sheldrick, 1990)'
_diffrn_ambient_temperature 298(2)
_diffrn_measured_fraction_theta_full 0.995
_diffrn_measured_fraction_theta_max 0.995
_diffrn_radiation_monochromator graphite
_diffrn_radiation_source 'fine-focus sealed tube'
_diffrn_radiation_type MoK\a
_diffrn_radiation_wavelength 0.71073
_diffrn_reflns_av_R_equivalents 0.1103
_diffrn_reflns_av_sigmaI/netI 0.0730
_diffrn_reflns_limit_h_max 23
_diffrn_reflns_limit_h_min -23
_diffrn_reflns_limit_k_max 23
_diffrn_reflns_limit_k_min -23
_diffrn_reflns_limit_l_max 8
_diffrn_reflns_limit_l_min -8
_diffrn_reflns_number 11671
_diffrn_reflns_theta_full 20.00
_diffrn_reflns_theta_max 20.00
_diffrn_reflns_theta_min 2.62
_exptl_absorpt_coefficient_mu 5.336
_exptl_crystal_density_diffrn 1.530
_exptl_crystal_density_method 'not measured'
_exptl_crystal_F_000 2304
_refine_diff_density_max 0.837
_refine_diff_density_min -0.352
_refine_diff_density_rms 0.100
_refine_ls_abs_structure_details 'Flack H D (1983), Acta Cryst. A39, 876-881'
_refine_ls_abs_structure_Flack 0.01(2)
_refine_ls_extinction_method none
_refine_ls_goodness_of_fit_ref 0.934
_refine_ls_hydrogen_treatment mixed
_refine_ls_matrix_type full
_refine_ls_number_parameters 270
_refine_ls_number_reflns 2387
_refine_ls_number_restraints 241
_refine_ls_restrained_S_all 0.915
_refine_ls_R_factor_all 0.0546
_refine_ls_R_factor_gt 0.0345
_refine_ls_shift/su_max 2.655
_refine_ls_shift/su_mean 0.010
_refine_ls_structure_factor_coef Fsqd
_refine_ls_weighting_details 'calc w=1/[\s^2^(Fo^2^)+(0.0288P)^2^+0.0000P] where P=(Fo^2^+2Fc^2^)/3'
_refine_ls_weighting_scheme calc
_refine_ls_wR_factor_gt 0.0760
_refine_ls_wR_factor_ref 0.0794
_reflns_number_gt 1640
_reflns_number_total 2387
_reflns_threshold_expression >2sigma(I)
_cod_data_source_file om701001g-file012.cif
_cod_data_source_block c:\docume~1\owner\desktop\simesc~1\x471
_cod_database_code 4070781

loop_
_symmetry_equiv_pos_as_xyz
'x, y, z'
'-x, -y, z'
'-x, y, z+1/2'
'x, -y, z+1/2'
'x+1/2, y+1/2, z+1/2'
'-x+1/2, -y+1/2, z+1/2'
'-x+1/2, y+1/2, z+1'
'x+1/2, -y+1/2, z+1'

loop_
_atom_site_label
_atom_site_type_symbol
_atom_site_fract_x
_atom_site_fract_y
_atom_site_fract_z
_atom_site_U_iso_or_equiv
_atom_site_adp_type
_atom_site_occupancy
_atom_site_symmetry_multiplicity
_atom_site_calc_flag
_atom_site_refinement_flags
Ir1 Ir 0.12589(2) 0.12587(2) 0.1496(2) 0.0588(2) Uani 1 1 d U
Cl1 Cl 0.1834(3) 0.1827(3) -0.0020(6) 0.1137(19) Uani 1 1 d U
N1 N 0.1412(5) 0.2026(5) 0.4299(13) 0.061(3) Uani 1 1 d U
C1 C 0.1611(6) 0.1609(6) 0.3548(17) 0.048(3) Uani 1 1 d U
N2 N 0.2029(5) 0.1408(5) 0.4299(13) 0.058(3) Uani 1 1 d U
C2 C 0.1740(7) 0.2171(6) 0.5762(17) 0.079(4) Uani 1 1 d U
H2A H 0.1519 0.2155 0.6710 0.094 Uiso 1 1 calc R
H2B H 0.1899 0.2530 0.5671 0.094 Uiso 1 1 calc R
C3 C 0.2177(6) 0.1731(7) 0.5772(17) 0.077(4) Uani 1 1 d U
H3A H 0.2539 0.1886 0.5688 0.093 Uiso 1 1 calc R
H3B H 0.2156 0.1509 0.6717 0.093 Uiso 1 1 calc R
C4 C 0.2335(7) 0.0913(7) 0.3926(18) 0.062(3) Uani 1 1 d U
C5 C 0.2790(7) 0.0937(7) 0.306(2) 0.075(3) Uani 1 1 d U
C6 C 0.3072(7) 0.0473(8) 0.279(2) 0.088(4) Uani 1 1 d U
H6 H 0.3391 0.0485 0.2205 0.105 Uiso 1 1 calc R
C7 C 0.2889(8) -0.0024(9) 0.339(2) 0.093(4) Uani 1 1 d U
C8 C 0.2445(7) -0.0034(10) 0.426(2) 0.087(4) Uani 1 1 d U
H8 H 0.2332 -0.0366 0.4667 0.105 Uiso 1 1 calc R
C9 C 0.2132(7) 0.0426(7) 0.4621(18) 0.073(3) Uani 1 1 d U
C10 C 0.1674(7) 0.0385(7) 0.566(2) 0.103(6) Uani 1 1 d U
H10A H 0.1348 0.0460 0.5078 0.154 Uiso 1 1 calc R
H10B H 0.1712 0.0643 0.6503 0.154 Uiso 1 1 calc R
H10C H 0.1656 0.0025 0.6091 0.154 Uiso 1 1 calc R
C11 C 0.3183(8) -0.0544(8) 0.299(2) 0.127(6) Uani 1 1 d U
H11A H 0.3466 -0.0606 0.3749 0.191 Uiso 1 1 calc R
H11B H 0.3338 -0.0514 0.1952 0.191 Uiso 1 1 calc R
H11C H 0.2931 -0.0841 0.3013 0.191 Uiso 1 1 calc R
C12 C 0.2980(7) 0.1474(7) 0.242(2) 0.104(6) Uani 1 1 d U
H12A H 0.2672 0.1705 0.2242 0.157 Uiso 1 1 calc R
H12B H 0.3168 0.1417 0.1440 0.157 Uiso 1 1 calc R
H12C H 0.3220 0.1642 0.3169 0.157 Uiso 1 1 calc R
C13 C 0.0920(7) 0.2343(7) 0.3923(18) 0.063(3) Uani 1 1 d U
C14 C 0.0940(7) 0.2815(7) 0.303(2) 0.074(3) Uani 1 1 d U
C15 C 0.0469(8) 0.3067(8) 0.282(2) 0.088(4) Uani 1 1 d U
H15 H 0.0476 0.3388 0.2238 0.106 Uiso 1 1 calc R
C16 C -0.0023(9) 0.2903(8) 0.337(2) 0.092(4) Uani 1 1 d U
C17 C -0.0036(9) 0.2444(7) 0.428(2) 0.090(4) Uani 1 1 d U
H17 H -0.0370 0.2334 0.4688 0.108 Uiso 1 1 calc R
C18 C 0.0424(7) 0.2128(7) 0.4646(18) 0.075(3) Uani 1 1 d U
C19 C 0.0385(7) 0.1669(7) 0.565(2) 0.099(5) Uani 1 1 d U
H19A H 0.0505 0.1352 0.5090 0.148 Uiso 1 1 calc R
H19B H 0.0014 0.1622 0.5976 0.148 Uiso 1 1 calc R
H19C H 0.0610 0.1723 0.6566 0.148 Uiso 1 1 calc R
C20 C -0.0530(7) 0.3192(8) 0.299(2) 0.123(6) Uani 1 1 d U
H20A H -0.0587 0.3478 0.3745 0.184 Uiso 1 1 calc R
H20B H -0.0829 0.2942 0.3034 0.184 Uiso 1 1 calc R
H20C H -0.0504 0.3343 0.1947 0.184 Uiso 1 1 calc R
C21 C 0.1467(7) 0.2973(7) 0.238(2) 0.102(6) Uani 1 1 d U
H21A H 0.1415 0.3137 0.1361 0.154 Uiso 1 1 calc R
H21B H 0.1693 0.2657 0.2273 0.154 Uiso 1 1 calc R
H21C H 0.1639 0.3228 0.3078 0.154 Uiso 1 1 calc R
O22 O 0.0538(5) 0.0537(6) 0.3248(17) 0.124(5) Uani 1 1 d U
C22 C 0.0830(7) 0.0834(7) 0.252(2) 0.075(5) Uani 1 1 d U
O23 O 0.0792(6) 0.0800(6) -0.1497(15) 0.129(5) Uani 1 1 d U
C23 C 0.0962(8) 0.0946(9) -0.039(2) 0.095(5) Uani 1 1 d U

loop_
_atom_site_aniso_label
_atom_site_aniso_U_11
_atom_site_aniso_U_22
_atom_site_aniso_U_33
_atom_site_aniso_U_23
_atom_site_aniso_U_13
_atom_site_aniso_U_12
Ir1 0.0702(3) 0.0668(3) 0.0393(3) -0.0078(7) -0.0080(6) 0.0018(3)
Cl1 0.146(5) 0.143(5) 0.052(3) 0.011(3) 0.007(3) -0.050(4)
N1 0.069(6) 0.063(6) 0.052(6) -0.016(5) -0.007(5) -0.003(4)
C1 0.049(7) 0.044(7) 0.050(6) -0.010(5) -0.006(5) -0.014(5)
N2 0.067(6) 0.059(6) 0.047(6) -0.007(5) -0.016(5) -0.007(4)
C2 0.100(9) 0.078(8) 0.058(7) -0.025(6) -0.022(6) 0.004(6)
C3 0.091(9) 0.085(9) 0.055(7) -0.016(6) -0.023(6) 0.002(6)
C4 0.072(7) 0.065(6) 0.048(7) -0.001(6) -0.022(5) 0.003(6)
C5 0.081(8) 0.084(7) 0.061(8) 0.004(7) -0.009(6) 0.006(6)
C6 0.091(9) 0.099(8) 0.073(9) -0.005(9) -0.012(7) 0.019(7)
C7 0.111(9) 0.086(7) 0.081(10) -0.006(9) -0.036(7) 0.022(8)
C8 0.111(9) 0.069(8) 0.082(11) 0.014(8) -0.038(7) 0.006(7)
C9 0.084(8) 0.070(7) 0.066(9) 0.007(7) -0.032(6) -0.005(6)
C10 0.088(11) 0.103(12) 0.117(14) 0.034(10) -0.015(8) -0.016(9)
C11 0.138(15) 0.106(10) 0.139(16) -0.008(13) -0.033(12) 0.042(11)
C12 0.107(13) 0.111(10) 0.095(13) 0.025(10) 0.039(10) 0.005(10)
C13 0.069(6) 0.072(7) 0.048(7) -0.022(6) -0.001(6) 0.004(6)
C14 0.084(7) 0.084(8) 0.055(8) -0.009(6) -0.009(7) 0.005(7)
C15 0.102(8) 0.096(9) 0.067(9) -0.012(7) -0.009(9) 0.022(8)
C16 0.091(7) 0.111(9) 0.073(10) -0.040(7) -0.004(9) 0.025(8)
C17 0.078(8) 0.118(10) 0.073(11) -0.038(7) 0.017(8) 0.011(8)
C18 0.076(7) 0.088(8) 0.061(9) -0.033(6) 0.010(7) -0.003(7)
C19 0.106(12) 0.076(11) 0.115(14) -0.023(8) 0.038(9) -0.020(9)
C20 0.108(10) 0.127(14) 0.132(15) -0.040(12) -0.006(12) 0.041(11)
C21 0.111(10) 0.106(13) 0.090(12) 0.024(10) 0.022(9) 0.003(10)
O22 0.115(11) 0.131(12) 0.127(11) -0.009(8) -0.004(8) -0.073(8)
C22 0.054(11) 0.071(12) 0.099(12) -0.029(8) -0.006(8) -0.024(7)
O23 0.161(12) 0.160(12) 0.067(9) -0.029(9) -0.050(9) -0.038(9)
C23 0.104(13) 0.112(13) 0.069(10) -0.025(10) -0.045(10) -0.004(9)

loop_
_atom_type_symbol
_atom_type_description
_atom_type_scat_dispersion_real
_atom_type_scat_dispersion_imag
_atom_type_scat_source
C C 0.0033 0.0016 'International Tables Vol C Tables 4.2.6.8 and 6.1.1.4'
H H 0.0000 0.0000 'International Tables Vol C Tables 4.2.6.8 and 6.1.1.4'
N N 0.0061 0.0033 'International Tables Vol C Tables 4.2.6.8 and 6.1.1.4'
O O 0.0106 0.0060 'International Tables Vol C Tables 4.2.6.8 and 6.1.1.4'
Cl Cl 0.1484 0.1585 'International Tables Vol C Tables 4.2.6.8 and 6.1.1.4'
Ir Ir -1.4442 7.9887 'International Tables Vol C Tables 4.2.6.8 and 6.1.1.4'

loop_
_geom_angle_atom_site_label_1
_geom_angle_atom_site_label_2
_geom_angle_atom_site_label_3
_geom_angle
C22 Ir1 C23 86.5(9)
C22 Ir1 C1 95.0(7)
C23 Ir1 C1 178.2(8)
C22 Ir1 Cl1 177.4(6)
C23 Ir1 Cl1 90.9(6)
C1 Ir1 Cl1 87.6(5)
C1 N1 C13 128.4(12)
C1 N1 C2 112.4(12)
C13 N1 C2 119.2(12)
N1 C1 N2 110.9(12)
N1 C1 Ir1 124.4(11)
N2 C1 Ir1 124.4(10)
C1 N2 C4 127.9(12)
C1 N2 C3 112.9(12)
C4 N2 C3 119.1(11)
N1 C2 C3 102.3(11)
N2 C3 C2 101.3(11)
C5 C4 C9 123.6(17)
C5 C4 N2 120.7(15)
C9 C4 N2 115.6(15)
C4 C5 C6 118.8(18)
C4 C5 C12 119.7(16)
C6 C5 C12 121.5(17)
C5 C6 C7 120.8(19)
C8 C7 C6 119(2)
C8 C7 C11 121(2)
C6 C7 C11 120.4(19)
C7 C8 C9 124(2)
C8 C9 C4 113.5(17)
C8 C9 C10 120.5(18)
C4 C9 C10 125.8(17)
C14 C13 C18 124.0(17)
C14 C13 N1 122.1(15)
C18 C13 N1 113.8(15)
C15 C14 C13 115.8(18)
C15 C14 C21 126.8(18)
C13 C14 C21 117.4(16)
C14 C15 C16 126(2)
C15 C16 C17 117(2)
C15 C16 C20 122(2)
C17 C16 C20 120(2)
C16 C17 C18 124(2)
C17 C18 C19 121.1(18)
C17 C18 C13 112.4(17)
C19 C18 C13 126.5(16)
O22 C22 Ir1 178.9(18)
O23 C23 Ir1 176(2)

loop_
_geom_bond_atom_site_label_1
_geom_bond_atom_site_label_2
_geom_bond_distance
Ir1 C22 1.72(2)
Ir1 C23 1.915(19)
Ir1 C1 2.121(14)
Ir1 Cl1 2.367(5)
N1 C1 1.301(16)
N1 C13 1.476(19)
N1 C2 1.520(17)
C1 N2 1.307(16)
N2 C4 1.467(18)
N2 C3 1.521(17)
C2 C3 1.53(2)
C4 C5 1.34(2)
C4 C9 1.43(2)
C5 C6 1.36(2)
C5 C12 1.50(2)
C6 C7 1.40(2)
C7 C8 1.32(2)
C7 C11 1.51(2)
C8 C9 1.40(3)
C9 C10 1.43(2)
C13 C14 1.38(2)
C13 C18 1.46(2)
C14 C15 1.33(2)
C14 C21 1.46(2)
C15 C16 1.36(2)
C16 C17 1.37(2)
C16 C20 1.47(2)
C17 C18 1.41(2)
C18 C19 1.42(2)
O22 C22 1.197(19)
O23 C23 1.085(17)
